data_4000490
_journal_name_full 'Chemistry of Materials'
_journal_paper_doi 10.1021/cm0489845
_journal_year 2004
_chemical_absolute_configuration syn
_chemical_formula_sum 'C39 H56 N2 O9 S2'
_chemical_formula_weight 760.98
_space_group_IT_number 4
_symmetry_cell_setting monoclinic
_symmetry_space_group_name_Hall 'P 2yb'
_symmetry_space_group_name_H-M 'P 1 21 1'
_atom_sites_solution_hydrogens geom
_atom_sites_solution_primary direct
_atom_sites_solution_secondary difmap
_cell_angle_alpha 90.00
_cell_angle_beta 114.405(3)
_cell_angle_gamma 90.00
_cell_formula_units_Z 2
_cell_length_a 15.267(3)
_cell_length_b 8.7932(15)
_cell_length_c 16.438(3)
_cell_measurement_temperature 298(2)
_cell_volume 2009.5(6)
_diffrn_ambient_temperature 298(2)
_diffrn_measurement_device_type 'CCD area detector'
_diffrn_measurement_method 'phi and omega scans'
_diffrn_radiation_monochromator graphite
_diffrn_radiation_source 'fine-focus sealed tube'
_diffrn_radiation_type MoK\a
_diffrn_radiation_wavelength 0.71073
_diffrn_reflns_av_R_equivalents 0.0194
_diffrn_reflns_av_sigmaI/netI 0.0496
_diffrn_reflns_limit_h_max 20
_diffrn_reflns_limit_h_min -20
_diffrn_reflns_limit_k_max 11
_diffrn_reflns_limit_k_min -10
_diffrn_reflns_limit_l_max 21
_diffrn_reflns_limit_l_min -19
_diffrn_reflns_number 14420
_diffrn_reflns_theta_max 28.28
_diffrn_reflns_theta_min 1.53
_exptl_absorpt_coefficient_mu 0.187
_exptl_absorpt_correction_T_max 1.0000
_exptl_absorpt_correction_T_min 0.8056
_exptl_absorpt_correction_type 'Empirical(Bruker SADABS)'
_exptl_crystal_colour colorless
_exptl_crystal_density_diffrn 1.258
_exptl_crystal_density_meas ?
_exptl_crystal_density_method 'not measured'
_exptl_crystal_description block
_exptl_crystal_F_000 816
_exptl_crystal_size_max 0.40
_exptl_crystal_size_mid 0.38
_exptl_crystal_size_min 0.30
_refine_ls_abs_structure_details 'Flack H D (1983), Acta Cryst. A39, 876-881'
_refine_ls_abs_structure_Flack 0.07(7)
_refine_ls_extinction_coef ?
_refine_ls_extinction_method none
_refine_ls_goodness_of_fit_ref 0.899
_refine_ls_hydrogen_treatment mixed
_refine_ls_matrix_type full
_refine_ls_number_parameters 514
_refine_ls_number_reflns 7765
_refine_ls_number_restraints 1
_refine_ls_restrained_S_all 0.899
_refine_ls_R_factor_all 0.0760
_refine_ls_R_factor_gt 0.0466
_refine_ls_shift/su_max 0.000
_refine_ls_shift/su_mean 0.000
_refine_ls_structure_factor_coef Fsqd
_refine_ls_weighting_details 'calc w=1/[\s^2^(Fo^2^)+(0.0709P)^2^+0.0000P] where P=(Fo^2^+2Fc^2^)/3'
_refine_ls_weighting_scheme calc
_refine_ls_wR_factor_gt 0.1129
_refine_ls_wR_factor_ref 0.1227
_reflns_number_gt 4802
_reflns_number_total 7765
_reflns_threshold_expression >2sigma(I)
_cod_depositor_comments
;
The following automatic conversions were performed:
'_symmetry_cell_setting' value 'Monoclinic' changed to 'monoclinic'
according to '/home/saulius/struct/CIF-dictionaries/cif_core.dic'
dictionary named 'cif_core.dic' version 2.4.1 from 2010-06-29.

Automatic conversion script
Id: cif_fix_enum 1527 2010-12-29 10:47:43Z saulius 
;
_cod_original_sg_symbol_H-M P2(1)
_cod_database_code 4000490

loop_
_symmetry_equiv_pos_as_xyz
'x, y, z'
'-x, y+1/2, -z'

loop_
_atom_site_label
_atom_site_type_symbol
_atom_site_fract_x
_atom_site_fract_y
_atom_site_fract_z
_atom_site_U_iso_or_equiv
_atom_site_adp_type
_atom_site_occupancy
_atom_site_symmetry_multiplicity
_atom_site_calc_flag
_atom_site_refinement_flags
_atom_site_disorder_assembly
_atom_site_disorder_group
S1 S 0.82902(5) 0.31921(10) 0.02202(5) 0.0533(2) Uani 1 1 d . . .
S2 S 0.69616(7) 0.50914(11) 0.45528(6) 0.0669(3) Uani 1 1 d . . .
O1 O 0.66638(15) 0.5403(3) -0.12734(14) 0.0617(6) Uani 1 1 d . . .
O2 O 0.91904(18) 0.2735(3) 0.08888(16) 0.0864(8) Uani 1 1 d . . .
O3 O 0.74257(18) 0.2558(3) 0.02002(18) 0.0760(7) Uani 1 1 d . . .
O4 O 0.98804(18) 0.1644(3) -0.1194(2) 0.0841(8) Uani 1 1 d . . .
O5 O 0.66027(19) 0.9105(3) 0.43160(16) 0.0732(7) Uani 1 1 d . . .
O6 O 0.6568(2) 0.4400(4) 0.51004(19) 0.0977(10) Uani 1 1 d . . .
O7 O 0.7305(2) 0.4174(3) 0.40371(17) 0.0893(8) Uani 1 1 d . . .
O8 O 0.7965(5) 0.5815(8) 0.7012(4) 0.0990(18) Uani 0.50 1 d P . .
O8A O 0.9297(4) 0.8684(7) 0.6158(4) 0.0870(16) Uani 0.50 1 d P . .
O9 O 0.5030(3) 0.2490(5) 0.5170(3) 0.1293(13) Uani 1 1 d . . .
N1 N 0.82147(16) 0.5028(3) 0.02793(16) 0.0539(6) Uani 1 1 d . . .
H1A H 0.8694 0.5579 0.0313 0.065 Uiso 1 1 calc R . .
N2 N 0.61291(18) 0.6205(3) 0.38724(17) 0.0565(7) Uani 1 1 d . . .
H2B H 0.5566 0.6217 0.3872 0.068 Uiso 1 1 calc R . .
C1 C 0.6543(2) 0.6996(4) 0.1052(2) 0.0475(7) Uani 1 1 d . . .
C2 C 0.5743(2) 0.7191(3) 0.0244(2) 0.0472(7) Uani 1 1 d . . .
C3 C 0.5775(2) 0.6679(4) -0.0545(2) 0.0494(7) Uani 1 1 d . . .
H3B H 0.5245 0.6824 -0.1084 0.059 Uiso 1 1 calc R . .
C4 C 0.6576(2) 0.5963(3) -0.0539(2) 0.0464(7) Uani 1 1 d . . .
C5 C 0.7384(2) 0.5750(4) 0.0277(2) 0.0457(7) Uani 1 1 d . . .
C6 C 0.73662(19) 0.6253(4) 0.1076(2) 0.0479(7) Uani 1 1 d . . .
C7 C 0.5861(3) 0.5560(6) -0.2113(2) 0.0930(15) Uani 1 1 d . . .
H40A H 0.6014 0.5121 -0.2573 0.139 Uiso 1 1 calc R . .
H40B H 0.5714 0.6619 -0.2238 0.139 Uiso 1 1 calc R . .
H40C H 0.5316 0.5046 -0.2093 0.139 Uiso 1 1 calc R . .
C8 C 0.8216(2) 0.5967(5) 0.1941(2) 0.0672(10) Uani 1 1 d . . .
H8A H 0.8712 0.5468 0.1825 0.101 Uiso 1 1 calc R . .
H8B H 0.8027 0.5334 0.2315 0.101 Uiso 1 1 calc R . .
H8C H 0.8455 0.6918 0.2236 0.101 Uiso 1 1 calc R . .
C9 C 0.4836(2) 0.7921(4) 0.0206(2) 0.0625(9) Uani 1 1 d . . .
H9A H 0.4367 0.7957 -0.0402 0.094 Uiso 1 1 calc R . .
H9B H 0.4975 0.8936 0.0440 0.094 Uiso 1 1 calc R . .
H9C H 0.4587 0.7338 0.0557 0.094 Uiso 1 1 calc R . .
C10 C 0.6535(2) 0.7584(4) 0.1910(2) 0.0462(7) Uani 1 1 d . . .
C11 C 0.6799(2) 0.9087(4) 0.2158(2) 0.0514(7) Uani 1 1 d . . .
C12 C 0.6816(2) 0.9626(4) 0.2956(2) 0.0551(8) Uani 1 1 d . . .
H12A H 0.6976 1.0636 0.3117 0.066 Uiso 1 1 calc R . .
C13 C 0.6599(2) 0.8675(3) 0.3511(2) 0.0504(8) Uani 1 1 d . . .
C14 C 0.6345(2) 0.7167(4) 0.3272(2) 0.0472(7) Uani 1 1 d . . .
C15 C 0.62851(19) 0.6618(3) 0.2455(2) 0.0462(7) Uani 1 1 d . . .
C16 C 0.7049(2) 1.0159(4) 0.1567(2) 0.0668(9) Uani 1 1 d . . .
H16A H 0.6997 0.9632 0.1038 0.100 Uiso 1 1 calc R . .
H16B H 0.7696 1.0520 0.1884 0.100 Uiso 1 1 calc R . .
H16C H 0.6613 1.1007 0.1404 0.100 Uiso 1 1 calc R . .
C17 C 0.5963(2) 0.5014(4) 0.2157(2) 0.0607(8) Uani 1 1 d . . .
H17A H 0.5969 0.4843 0.1582 0.091 Uiso 1 1 calc R . .
H17B H 0.5323 0.4868 0.2116 0.091 Uiso 1 1 calc R . .
H17C H 0.6393 0.4311 0.2582 0.091 Uiso 1 1 calc R . .
C18 C 0.6924(5) 1.0583(6) 0.4626(3) 0.131(2) Uani 1 1 d . . .
H18A H 0.6869 1.0753 0.5180 0.197 Uiso 1 1 calc R . .
H18B H 0.6537 1.1313 0.4192 0.197 Uiso 1 1 calc R . .
H18C H 0.7584 1.0691 0.4717 0.197 Uiso 1 1 calc R . .
C19 C 0.8346(2) 0.2898(4) -0.0820(2) 0.0591(8) Uani 1 1 d . . .
H19A H 0.7806 0.3425 -0.1273 0.071 Uiso 1 1 calc R . .
H19B H 0.8928 0.3376 -0.0797 0.071 Uiso 1 1 calc R . .
C20 C 0.8334(2) 0.1272(4) -0.1122(2) 0.0527(8) Uani 1 1 d . . .
C21 C 0.8519(3) -0.0072(5) -0.0443(3) 0.0777(10) Uani 1 1 d . . .
H21A H 0.9196 -0.0154 -0.0048 0.093 Uiso 1 1 calc R . .
H21B H 0.8152 0.0058 -0.0088 0.093 Uiso 1 1 calc R . .
C22 C 0.8169(4) -0.1491(5) -0.1063(3) 0.0993(14) Uani 1 1 d . . .
H22A H 0.8678 -0.2238 -0.0923 0.119 Uiso 1 1 calc R . .
H22B H 0.7618 -0.1962 -0.1014 0.119 Uiso 1 1 calc R . .
C23 C 0.7899(3) -0.0824(5) -0.1981(3) 0.0804(11) Uani 1 1 d . . .
H23A H 0.7482 -0.1486 -0.2466 0.097 Uiso 1 1 calc R . .
C24 C 0.8811(3) -0.0389(5) -0.2054(3) 0.0830(12) Uani 1 1 d . . .
H24A H 0.8695 -0.0110 -0.2661 0.100 Uiso 1 1 calc R . .
H24B H 0.9281 -0.1203 -0.1853 0.100 Uiso 1 1 calc R . .
C25 C 0.9125(3) 0.0961(4) -0.1435(2) 0.0648(9) Uani 1 1 d . . .
C26 C 0.7441(2) 0.0710(5) -0.1948(3) 0.0712(10) Uani 1 1 d . . .
C27 C 0.7235(3) 0.1733(6) -0.2766(3) 0.1062(16) Uani 1 1 d . . .
H27A H 0.7796 0.1783 -0.2889 0.159 Uiso 1 1 calc R . .
H27B H 0.7070 0.2736 -0.2646 0.159 Uiso 1 1 calc R . .
H27C H 0.6709 0.1317 -0.3274 0.159 Uiso 1 1 calc R . .
C28 C 0.6524(3) 0.0599(6) -0.1788(4) 0.122(2) Uani 1 1 d . . .
H28A H 0.6002 0.0261 -0.2325 0.183 Uiso 1 1 calc R . .
H28B H 0.6374 0.1581 -0.1624 0.183 Uiso 1 1 calc R . .
H28C H 0.6622 -0.0113 -0.1316 0.183 Uiso 1 1 calc R . .
C29 C 0.7917(3) 0.6334(5) 0.5219(3) 0.0827(12) Uani 1 1 d . . .
C30 C 0.8675(6) 0.5175(11) 0.5977(6) 0.057(2) Uani 0.50 1 d P . .
C30A C 0.8821(7) 0.6025(11) 0.6009(6) 0.062(2) Uani 0.50 1 d P . .
C31 C 0.8740(9) 0.3431(14) 0.5910(7) 0.074(3) Uani 0.50 1 d P . .
C31A C 0.9519(9) 0.7409(16) 0.6353(8) 0.056(3) Uani 0.50 1 d P . .
C32 C 0.9755(7) 0.2944(12) 0.6557(7) 0.097(3) Uani 0.50 1 d P . .
C32A C 1.0515(8) 0.6853(12) 0.6980(7) 0.092(3) Uani 0.50 1 d P . .
C33 C 1.0214(4) 0.4867(8) 0.6988(4) 0.127(2) Uani 1 1 d . . .
C34 C 0.9620(4) 0.4931(6) 0.7535(3) 0.1020(16) Uani 1 1 d . . .
H34A H 0.9572 0.3934 0.7766 0.122 Uiso 1 1 calc R . .
H34B H 0.9899 0.5634 0.8031 0.122 Uiso 1 1 calc R . .
C35 C 0.8647(3) 0.5479(5) 0.6878(3) 0.0785(11) Uani 1 1 d . . .
C36 C 0.9644(4) 0.5242(11) 0.6102(4) 0.173(4) Uani 1 1 d . . .
C37 C 0.9999(4) 0.5301(8) 0.5385(4) 0.1261(19) Uani 1 1 d . . .
H37A H 0.9651 0.4579 0.4927 0.189 Uiso 1 1 calc R . .
H37B H 1.0672 0.5058 0.5632 0.189 Uiso 1 1 calc R . .
H37C H 0.9903 0.6305 0.5133 0.189 Uiso 1 1 calc R . .
C38 C 0.9942(11) 0.741(3) 0.6547(13) 0.103(7) Uani 0.50 1 d P . .
C38A C 0.9133(13) 0.3121(14) 0.5851(13) 0.107(5) Uani 0.50 1 d P . .
C39 C 0.4412(5) 0.2682(12) 0.4246(4) 0.190(4) Uani 1 1 d . . .

loop_
_atom_site_aniso_label
_atom_site_aniso_U_11
_atom_site_aniso_U_22
_atom_site_aniso_U_33
_atom_site_aniso_U_23
_atom_site_aniso_U_13
_atom_site_aniso_U_12
S1 0.0503(4) 0.0583(5) 0.0535(5) 0.0019(4) 0.0236(4) 0.0055(4)
S2 0.0775(6) 0.0576(6) 0.0658(6) 0.0121(5) 0.0297(5) 0.0035(5)
O1 0.0573(13) 0.0768(18) 0.0472(12) -0.0007(12) 0.0178(11) 0.0079(11)
O2 0.0795(17) 0.092(2) 0.0642(15) -0.0029(14) 0.0059(14) 0.0293(14)
O3 0.0824(17) 0.0669(16) 0.102(2) 0.0030(15) 0.0620(16) -0.0040(13)
O4 0.0619(16) 0.0738(17) 0.128(2) -0.0033(16) 0.0512(17) 0.0005(14)
O5 0.1085(19) 0.0534(14) 0.0618(14) -0.0114(13) 0.0394(14) -0.0053(14)
O6 0.112(2) 0.097(2) 0.0904(19) 0.0370(17) 0.0491(17) -0.0027(17)
O7 0.112(2) 0.0692(17) 0.0834(18) 0.0044(16) 0.0378(16) 0.0281(16)
O8 0.119(5) 0.099(5) 0.101(4) -0.011(4) 0.069(4) 0.013(4)
O8A 0.112(4) 0.062(4) 0.079(4) -0.002(3) 0.031(3) -0.021(3)
O9 0.114(2) 0.172(4) 0.115(3) 0.018(3) 0.061(2) -0.021(2)
N1 0.0420(13) 0.0535(16) 0.0686(17) -0.0074(15) 0.0252(12) -0.0036(12)
N2 0.0510(14) 0.0652(19) 0.0545(16) 0.0010(14) 0.0229(13) -0.0061(13)
C1 0.0437(16) 0.0485(18) 0.0518(19) 0.0036(15) 0.0212(15) 0.0031(13)
C2 0.0427(16) 0.0482(18) 0.0500(19) 0.0055(15) 0.0184(15) 0.0041(13)
C3 0.0406(16) 0.0531(19) 0.0488(18) 0.0051(15) 0.0127(14) -0.0004(14)
C4 0.0492(17) 0.0466(18) 0.0440(17) -0.0017(14) 0.0199(15) -0.0031(14)
C5 0.0417(15) 0.0476(17) 0.0477(17) 0.0027(14) 0.0185(14) 0.0002(13)
C6 0.0396(16) 0.0522(19) 0.0501(18) -0.0005(14) 0.0166(14) 0.0005(13)
C7 0.096(3) 0.125(4) 0.047(2) -0.006(2) 0.018(2) 0.034(3)
C8 0.0462(17) 0.092(3) 0.057(2) -0.0062(19) 0.0144(16) 0.0115(18)
C9 0.0522(18) 0.066(2) 0.064(2) 0.0018(19) 0.0182(16) 0.0189(17)
C10 0.0415(15) 0.0443(17) 0.0500(18) -0.0013(14) 0.0160(14) 0.0037(13)
C11 0.0440(16) 0.0500(19) 0.0560(19) 0.0033(17) 0.0163(14) 0.0033(15)
C12 0.0589(19) 0.0348(17) 0.067(2) -0.0043(15) 0.0207(17) 0.0011(13)
C13 0.0586(18) 0.044(2) 0.0451(17) -0.0066(14) 0.0183(15) 0.0048(14)
C14 0.0475(17) 0.0459(18) 0.0480(18) 0.0020(15) 0.0196(15) 0.0040(14)
C15 0.0377(15) 0.0438(17) 0.0531(18) -0.0042(15) 0.0146(14) 0.0003(13)
C16 0.070(2) 0.058(2) 0.073(2) 0.009(2) 0.0286(19) -0.0030(19)
C17 0.071(2) 0.0470(19) 0.065(2) -0.0086(18) 0.0292(17) -0.0115(17)
C18 0.229(6) 0.085(4) 0.103(4) -0.049(3) 0.091(4) -0.024(4)
C19 0.0646(19) 0.058(2) 0.061(2) -0.0002(17) 0.0325(17) -0.0001(16)
C20 0.0510(18) 0.053(2) 0.058(2) -0.0037(16) 0.0263(16) 0.0017(14)
C21 0.098(3) 0.061(2) 0.081(2) 0.008(2) 0.044(2) 0.004(2)
C22 0.122(4) 0.055(3) 0.130(4) -0.011(3) 0.061(3) -0.010(2)
C23 0.071(2) 0.070(3) 0.094(3) -0.024(2) 0.029(2) -0.006(2)
C24 0.080(3) 0.080(3) 0.090(3) -0.019(2) 0.035(2) 0.014(2)
C25 0.058(2) 0.061(2) 0.078(3) 0.004(2) 0.0309(19) 0.0106(18)
C26 0.055(2) 0.072(2) 0.084(3) -0.016(2) 0.0251(19) -0.0056(18)
C27 0.101(3) 0.126(4) 0.066(3) -0.019(3) 0.009(2) 0.019(3)
C28 0.060(2) 0.125(4) 0.182(5) -0.049(4) 0.051(3) -0.025(3)
C29 0.063(2) 0.096(3) 0.067(3) -0.001(2) 0.004(2) 0.002(2)
C30 0.065(5) 0.051(5) 0.052(4) 0.007(5) 0.021(4) 0.006(5)
C30A 0.080(6) 0.059(6) 0.055(5) 0.003(5) 0.035(4) -0.001(5)
C31 0.098(8) 0.058(7) 0.048(5) -0.018(4) 0.010(5) 0.011(5)
C31A 0.075(8) 0.048(6) 0.045(5) -0.012(4) 0.025(6) -0.017(6)
C32 0.077(6) 0.081(7) 0.087(6) 0.001(5) -0.011(5) 0.030(5)
C32A 0.088(8) 0.076(7) 0.081(7) -0.010(5) 0.003(6) 0.003(5)
C33 0.099(4) 0.155(6) 0.089(3) -0.014(4) 0.000(3) 0.034(4)
C34 0.142(4) 0.071(3) 0.062(2) 0.003(2) 0.012(3) -0.018(3)
C35 0.098(3) 0.070(3) 0.066(2) -0.002(2) 0.032(2) -0.007(2)
C36 0.085(3) 0.341(12) 0.097(4) 0.099(6) 0.043(3) 0.087(5)
C37 0.108(3) 0.150(5) 0.138(5) -0.008(4) 0.069(3) 0.013(4)
C38 0.086(13) 0.077(10) 0.123(14) -0.031(9) 0.021(10) -0.045(11)
C38A 0.151(14) 0.028(5) 0.160(13) -0.008(7) 0.082(11) 0.004(7)
C39 0.128(5) 0.329(12) 0.082(4) 0.035(6) 0.013(4) -0.061(6)
